data_4023944
loop_
_publ_author_name
'Martin Juhl'
'Rune Monrad'
'Inger S\/otofte'
'David Tanner'

_publ_section_title
;
 Toward the Synthesis of Norzoanthamine: Complete Fragment Assembly
;
_journal_name_full 'Journal of Organic Chemistry'
_journal_page_first 4644
_journal_page_last 4654
_journal_paper_doi 10.1021/jo070165r
_journal_volume 72
_journal_year 2007
_chemical_formula_sum 'C47 H54 N2 O13'
_chemical_formula_weight 854.92
_chemical_name_systematic
; 
 ? 
;
_space_group_IT_number 19
_symmetry_cell_setting orthorhombic
_symmetry_space_group_name_Hall 'P 2ac 2ab'
_symmetry_space_group_name_H-M 'P 21 21 21'
_atom_sites_solution_hydrogens geom
_atom_sites_solution_primary direct
_atom_sites_solution_secondary difmap
_audit_creation_method SHELXL-97
_cell_angle_alpha 90.00
_cell_angle_beta 90.00
_cell_angle_gamma 90.00
_cell_formula_units_Z 4
_cell_length_a 6.8902(5)
_cell_length_b 15.6556(12)
_cell_length_c 40.494(3)
_cell_measurement_reflns_used 22324
_cell_measurement_temperature 120(2)
_cell_measurement_theta_max 59.82
_cell_measurement_theta_min 3.03
_cell_volume 4368.2(6)
_computing_cell_refinement 'SAINT (Bruker AXS,1998)'
_computing_data_collection 'SMART (Bruker AXS,1998)'
_computing_data_reduction 'SAINT (Bruker AXS,1998)'
_computing_molecular_graphics 'SHELXTL,ver.6.12 (Sheldrick,2001)'
_computing_publication_material SHELXTL
_computing_structure_refinement 'SHELXTL,ver.6.12 (Sheldrick,2001)'
_computing_structure_solution 'SHELXTL,ver.6.12 (Sheldrick,2001)'
_diffrn_ambient_temperature 120(2)
_diffrn_measured_fraction_theta_full 0.937
_diffrn_measured_fraction_theta_max 0.937
_diffrn_measurement_device_type 'Bruker SMART 1K CCD area-detector'
_diffrn_measurement_method \w
_diffrn_radiation_monochromator graphite
_diffrn_radiation_source 'normal-focus sealed tube'
_diffrn_radiation_type CuK\a
_diffrn_radiation_wavelength 1.54178
_diffrn_reflns_av_R_equivalents 0.1123
_diffrn_reflns_av_sigmaI/netI 0.0652
_diffrn_reflns_limit_h_max 6
_diffrn_reflns_limit_h_min -7
_diffrn_reflns_limit_k_max 14
_diffrn_reflns_limit_k_min -16
_diffrn_reflns_limit_l_max 43
_diffrn_reflns_limit_l_min -44
_diffrn_reflns_number 22324
_diffrn_reflns_theta_full 59.82
_diffrn_reflns_theta_max 59.82
_diffrn_reflns_theta_min 3.03
_diffrn_standards_number 0
_exptl_absorpt_coefficient_mu 0.784
_exptl_absorpt_correction_T_max 1.0000
_exptl_absorpt_correction_T_min 0.7135
_exptl_absorpt_correction_type multi-scan
_exptl_absorpt_process_details '(SADABS; Sheldrick, 2001)'
_exptl_crystal_colour colourless
_exptl_crystal_density_diffrn 1.300
_exptl_crystal_density_method 'not measured'
_exptl_crystal_description block
_exptl_crystal_F_000 1816
_exptl_crystal_size_max 0.18
_exptl_crystal_size_mid 0.09
_exptl_crystal_size_min 0.05
_refine_diff_density_max 0.426
_refine_diff_density_min -0.420
_refine_diff_density_rms 0.101
_refine_ls_extinction_coef 0.0036(4)
_refine_ls_extinction_expression Fc^*^=kFc[1+0.001xFc^2^\l^3^/sin(2\q)]^-1/4^
_refine_ls_extinction_method SHELXL
_refine_ls_goodness_of_fit_ref 1.203
_refine_ls_hydrogen_treatment constr
_refine_ls_matrix_type full
_refine_ls_number_parameters 560
_refine_ls_number_reflns 3478
_refine_ls_number_restraints 0
_refine_ls_restrained_S_all 1.203
_refine_ls_R_factor_all 0.1040
_refine_ls_R_factor_gt 0.0758
_refine_ls_shift/su_max 0.033
_refine_ls_shift/su_mean 0.006
_refine_ls_structure_factor_coef Fsqd
_refine_ls_weighting_details 'calc w=1/[\s^2^(Fo^2^)+(0.1152P)^2^+1.5865P] where P=(Fo^2^+2Fc^2^)/3'
_refine_ls_weighting_scheme calc
_refine_ls_wR_factor_gt 0.1800
_refine_ls_wR_factor_ref 0.2139
_reflns_number_gt 2571
_reflns_number_total 3478
_reflns_threshold_expression >2sigma(I)
_cod_data_source_file jo070165rsi20070209_105650.cif
_cod_data_source_block mju85c
_cod_database_code 4023944

loop_
_symmetry_equiv_pos_as_xyz
'x, y, z'
'-x+1/2, -y, z+1/2'
'-x, y+1/2, -z+1/2'
'x+1/2, -y+1/2, -z'

loop_
_atom_site_label
_atom_site_type_symbol
_atom_site_fract_x
_atom_site_fract_y
_atom_site_fract_z
_atom_site_U_iso_or_equiv
_atom_site_adp_type
_atom_site_occupancy
_atom_site_symmetry_multiplicity
_atom_site_calc_flag
_atom_site_refinement_flags
_atom_site_disorder_assembly
_atom_site_disorder_group
C1 C 0.8572(13) 0.6916(5) 0.1926(2) 0.040(2) Uani 1 1 d . . .
C2 C 0.7573(13) 0.7754(5) 0.1979(2) 0.046(2) Uani 1 1 d . . .
H21 H 0.8108 0.8031 0.2176 0.069 Uiso 1 1 calc R . .
H22 H 0.6180 0.7658 0.2010 0.069 Uiso 1 1 calc R . .
H23 H 0.7779 0.8122 0.1786 0.069 Uiso 1 1 calc R . .
C3 C 0.9965(13) 0.6631(5) 0.2123(2) 0.045(2) Uani 1 1 d . . .
H3 H 1.0332 0.6979 0.2305 0.054 Uiso 1 1 calc R . .
C4 C 1.1007(12) 0.5790(5) 0.2078(2) 0.040(2) Uani 1 1 d . . .
H4 H 1.0583 0.5386 0.2256 0.048 Uiso 1 1 calc R . .
O1 O 1.3097(8) 0.5918(4) 0.21034(13) 0.0484(16) Uani 1 1 d . . .
C5 C 1.3906(14) 0.5698(6) 0.2414(2) 0.056(3) Uani 1 1 d . . .
H51 H 1.3501 0.5111 0.2473 0.067 Uiso 1 1 calc R . .
H52 H 1.5339 0.5705 0.2397 0.067 Uiso 1 1 calc R . .
O2 O 1.3320(9) 0.6264(4) 0.26650(15) 0.0548(17) Uani 1 1 d . . .
C6 C 1.4185(15) 0.7098(6) 0.2640(2) 0.062(3) Uani 1 1 d . . .
H61 H 1.5602 0.7043 0.2641 0.092 Uiso 1 1 calc R . .
H62 H 1.3774 0.7449 0.2827 0.092 Uiso 1 1 calc R . .
H63 H 1.3769 0.7370 0.2433 0.092 Uiso 1 1 calc R . .
C7 C 1.0612(12) 0.5385(5) 0.17420(19) 0.038(2) Uani 1 1 d . . .
H7 H 1.1478 0.5665 0.1576 0.046 Uiso 1 1 calc R . .
C8 C 0.8522(11) 0.5483(5) 0.16251(19) 0.0322(19) Uani 1 1 d . . .
H8 H 0.7686 0.5161 0.1784 0.039 Uiso 1 1 calc R . .
C9 C 0.7853(13) 0.6418(4) 0.1634(2) 0.040(2) Uani 1 1 d . . .
H91 H 0.8302 0.6704 0.1429 0.048 Uiso 1 1 calc R . .
H92 H 0.6417 0.6431 0.1633 0.048 Uiso 1 1 calc R . .
C10 C 1.1139(13) 0.4432(5) 0.1757(2) 0.040(2) Uani 1 1 d . . .
H101 H 1.2544 0.4381 0.1804 0.048 Uiso 1 1 calc R . .
H102 H 1.0429 0.4168 0.1943 0.048 Uiso 1 1 calc R . .
C11 C 1.0694(12) 0.3936(5) 0.14471(19) 0.0339(19) Uani 1 1 d . . .
H11 H 1.1702 0.4046 0.1275 0.041 Uiso 1 1 calc R . .
C12 C 0.8649(12) 0.4082(5) 0.13060(19) 0.035(2) Uani 1 1 d . . .
H12 H 0.7714 0.3851 0.1472 0.042 Uiso 1 1 calc R . .
C13 C 0.8262(11) 0.5058(5) 0.12818(18) 0.0291(18) Uani 1 1 d . . .
C14 C 0.9634(12) 0.5471(5) 0.10232(18) 0.036(2) Uani 1 1 d . . .
H141 H 1.0984 0.5402 0.1095 0.055 Uiso 1 1 calc R . .
H142 H 0.9331 0.6080 0.1002 0.055 Uiso 1 1 calc R . .
H143 H 0.9453 0.5190 0.0809 0.055 Uiso 1 1 calc R . .
C15 C 0.6110(11) 0.5156(5) 0.11766(18) 0.0330(19) Uani 1 1 d . . .
H151 H 0.5810 0.5772 0.1155 0.040 Uiso 1 1 calc R . .
H152 H 0.5275 0.4922 0.1354 0.040 Uiso 1 1 calc R . .
C16 C 0.5588(12) 0.4704(4) 0.08474(18) 0.0316(18) Uani 1 1 d . . .
H16 H 0.4195 0.4530 0.0865 0.038 Uiso 1 1 calc R . .
C17 C 0.5714(12) 0.5350(5) 0.05663(19) 0.037(2) Uani 1 1 d . . .
O3 O 0.7102(9) 0.5343(3) 0.03658(13) 0.0427(15) Uani 1 1 d . . .
C18 C 0.4123(13) 0.5984(5) 0.0530(2) 0.047(2) Uani 1 1 d . . .
H181 H 0.4599 0.6482 0.0408 0.071 Uiso 1 1 calc R . .
H182 H 0.3681 0.6165 0.0749 0.071 Uiso 1 1 calc R . .
H183 H 0.3039 0.5724 0.0410 0.071 Uiso 1 1 calc R . .
C19 C 0.6732(12) 0.3902(5) 0.07811(18) 0.0323(19) Uani 1 1 d . . .
C20 C 0.8206(11) 0.3633(4) 0.09799(18) 0.0277(18) Uani 1 1 d . . .
C21 C 1.2462(13) 0.2625(5) 0.15557(19) 0.037(2) Uani 1 1 d . . .
O4 O 1.0732(8) 0.3027(3) 0.15510(12) 0.0390(14) Uani 1 1 d . . .
O5 O 1.3970(9) 0.2957(4) 0.14576(15) 0.0477(16) Uani 1 1 d . . .
C22 C 1.2337(12) 0.1757(5) 0.16929(19) 0.0332(19) Uani 1 1 d . . .
C23 C 1.3909(13) 0.1227(5) 0.1655(2) 0.043(2) Uani 1 1 d . . .
H231 H 1.5018 0.1418 0.1537 0.052 Uiso 1 1 calc R . .
C24 C 1.3871(13) 0.0402(6) 0.1792(2) 0.045(2) Uani 1 1 d . . .
H24 H 1.4942 0.0026 0.1765 0.054 Uiso 1 1 calc R . .
C25 C 1.2262(13) 0.0150(5) 0.1965(2) 0.041(2) Uani 1 1 d . . .
N1 N 1.2237(14) -0.0697(5) 0.2121(2) 0.058(2) Uani 1 1 d . . .
O6 O 1.0974(11) -0.0860(4) 0.23257(18) 0.068(2) Uani 1 1 d . . .
O7 O 1.3465(13) -0.1213(5) 0.2034(2) 0.094(3) Uani 1 1 d . . .
C26 C 1.0642(13) 0.0664(5) 0.20036(19) 0.044(2) Uani 1 1 d . . .
H26 H 0.9548 0.0469 0.2125 0.053 Uiso 1 1 calc R . .
C27 C 1.0654(13) 0.1476(5) 0.18611(19) 0.041(2) Uani 1 1 d . . .
H27 H 0.9546 0.1835 0.1877 0.050 Uiso 1 1 calc R . .
C28 C 0.9294(12) 0.2831(5) 0.0892(2) 0.037(2) Uani 1 1 d . . .
H281 H 1.0632 0.2865 0.0980 0.045 Uiso 1 1 calc R . .
H282 H 0.9376 0.2779 0.0648 0.045 Uiso 1 1 calc R . .
C29 C 0.8282(12) 0.2045(4) 0.1033(2) 0.039(2) Uani 1 1 d . . .
H291 H 0.7917 0.2146 0.1266 0.047 Uiso 1 1 calc R . .
H292 H 0.7090 0.1918 0.0906 0.047 Uiso 1 1 calc R . .
O8 O 0.9647(8) 0.1329(3) 0.10100(13) 0.0364(14) Uani 1 1 d . . .
C30 C 0.8968(13) 0.0583(5) 0.1126(2) 0.036(2) Uani 1 1 d . . .
O9 O 0.7330(9) 0.0508(3) 0.12306(16) 0.0505(16) Uani 1 1 d . . .
C31 C 1.0407(12) -0.0114(5) 0.11254(19) 0.037(2) Uani 1 1 d . . .
C32 C 1.2317(12) -0.0015(5) 0.10189(19) 0.036(2) Uani 1 1 d . . .
H32 H 1.2743 0.0525 0.0940 0.044 Uiso 1 1 calc R . .
C33 C 1.3604(12) -0.0697(5) 0.10261(18) 0.037(2) Uani 1 1 d . . .
H33 H 1.4896 -0.0644 0.0947 0.044 Uiso 1 1 calc R . .
C34 C 1.2908(12) -0.1458(5) 0.1155(2) 0.038(2) Uani 1 1 d . . .
N2 N 1.4218(12) -0.2200(5) 0.11627(18) 0.0484(19) Uani 1 1 d . . .
O10 O 1.5955(10) -0.2089(4) 0.10820(16) 0.0579(18) Uani 1 1 d . . .
O11 O 1.3562(9) -0.2896(4) 0.12505(17) 0.0586(18) Uani 1 1 d . . .
C35 C 1.1050(12) -0.1585(5) 0.1267(2) 0.044(2) Uani 1 1 d . . .
H35 H 1.0641 -0.2123 0.1351 0.053 Uiso 1 1 calc R . .
C36 C 0.9801(13) -0.0894(5) 0.1254(2) 0.045(2) Uani 1 1 d . . .
H36 H 0.8511 -0.0954 0.1333 0.054 Uiso 1 1 calc R . .
C37 C 0.6009(12) 0.3405(5) 0.04815(19) 0.0350(19) Uani 1 1 d . . .
H371 H 0.6965 0.2956 0.0424 0.042 Uiso 1 1 calc R . .
H372 H 0.5896 0.3796 0.0290 0.042 Uiso 1 1 calc R . .
C38 C 0.4029(11) 0.2988(5) 0.0549(2) 0.035(2) Uani 1 1 d . . .
H381 H 0.4027 0.2743 0.0774 0.042 Uiso 1 1 calc R . .
H382 H 0.3004 0.3431 0.0539 0.042 Uiso 1 1 calc R . .
C39 C 0.3567(12) 0.2291(4) 0.0302(2) 0.039(2) Uani 1 1 d . . .
H391 H 0.2216 0.2090 0.0332 0.046 Uiso 1 1 calc R . .
H392 H 0.3707 0.2510 0.0074 0.046 Uiso 1 1 calc R . .
O12 O 0.4901(8) 0.1602(3) 0.03573(13) 0.0401(14) Uani 1 1 d . . .
C40 C 0.4685(13) 0.0940(5) 0.0116(2) 0.041(2) Uani 1 1 d . . .
H401 H 0.4996 0.1165 -0.0106 0.050 Uiso 1 1 calc R . .
H402 H 0.3327 0.0734 0.0115 0.050 Uiso 1 1 calc R . .
C41 C 0.6033(12) 0.0216(5) 0.02003(19) 0.036(2) Uani 1 1 d . . .
C42 C 0.8030(12) 0.0377(5) 0.0248(2) 0.038(2) Uani 1 1 d . . .
H42 H 0.8511 0.0944 0.0234 0.046 Uiso 1 1 calc R . .
C43 C 0.9285(14) -0.0288(5) 0.03163(19) 0.043(2) Uani 1 1 d . . .
H43 H 1.0625 -0.0172 0.0349 0.051 Uiso 1 1 calc R . .
C44 C 0.8612(13) -0.1124(6) 0.0338(2) 0.043(2) Uani 1 1 d . . .
O13 O 0.9991(10) -0.1734(4) 0.04017(15) 0.0559(18) Uani 1 1 d . . .
C45 C 0.9326(16) -0.2588(5) 0.0438(3) 0.066(3) Uani 1 1 d . . .
H451 H 0.8200 -0.2598 0.0586 0.099 Uiso 1 1 calc R . .
H452 H 1.0366 -0.2940 0.0532 0.099 Uiso 1 1 calc R . .
H453 H 0.8954 -0.2816 0.0222 0.099 Uiso 1 1 calc R . .
C46 C 0.6664(13) -0.1295(5) 0.0289(2) 0.042(2) Uani 1 1 d . . .
H46 H 0.6193 -0.1864 0.0301 0.051 Uiso 1 1 calc R . .
C47 C 0.5401(13) -0.0622(5) 0.0221(2) 0.042(2) Uani 1 1 d . . .
H47 H 0.4064 -0.0742 0.0187 0.050 Uiso 1 1 calc R . .

loop_
_atom_site_aniso_label
_atom_site_aniso_U_11
_atom_site_aniso_U_22
_atom_site_aniso_U_33
_atom_site_aniso_U_23
_atom_site_aniso_U_13
_atom_site_aniso_U_12
C1 0.046(5) 0.036(5) 0.040(5) -0.001(4) 0.006(4) 0.001(4)
C2 0.051(6) 0.034(5) 0.052(6) -0.007(4) 0.000(4) 0.001(4)
C3 0.051(6) 0.039(5) 0.044(5) -0.002(4) -0.007(4) 0.000(4)
C4 0.037(5) 0.040(5) 0.043(5) 0.004(4) -0.001(4) -0.007(4)
O1 0.041(4) 0.061(4) 0.043(4) -0.001(3) -0.001(3) -0.001(3)
C5 0.054(6) 0.080(7) 0.033(5) 0.000(5) -0.026(4) 0.003(6)
O2 0.061(4) 0.056(4) 0.048(4) 0.005(3) -0.006(3) -0.012(3)
C6 0.064(7) 0.055(6) 0.065(7) 0.003(5) -0.007(5) -0.022(6)
C7 0.038(5) 0.041(5) 0.035(5) -0.002(4) -0.015(4) 0.003(4)
C8 0.030(5) 0.031(5) 0.035(5) -0.001(4) -0.006(3) 0.004(3)
C9 0.051(5) 0.028(5) 0.040(5) -0.004(4) 0.001(4) 0.006(4)
C10 0.042(5) 0.036(5) 0.044(5) 0.000(4) -0.006(4) 0.009(4)
C11 0.036(5) 0.028(5) 0.038(5) 0.007(4) -0.003(4) 0.004(4)
C12 0.038(5) 0.025(4) 0.042(5) 0.000(4) -0.010(4) 0.010(4)
C13 0.027(4) 0.026(4) 0.034(4) 0.000(3) -0.012(3) 0.007(3)
C14 0.039(5) 0.036(5) 0.034(5) 0.003(4) 0.007(4) 0.002(4)
C15 0.031(5) 0.038(5) 0.030(4) -0.004(4) 0.000(3) 0.003(4)
C16 0.030(5) 0.028(4) 0.037(4) 0.004(4) 0.001(3) 0.002(4)
C17 0.043(5) 0.030(5) 0.038(5) 0.000(4) 0.005(4) 0.006(4)
O3 0.050(4) 0.042(3) 0.036(3) 0.004(3) 0.005(3) 0.003(3)
C18 0.056(6) 0.039(5) 0.047(5) 0.007(4) 0.007(5) 0.014(5)
C19 0.038(5) 0.029(5) 0.030(4) -0.001(4) 0.002(4) 0.002(4)
C20 0.029(4) 0.021(4) 0.033(4) 0.000(3) 0.002(3) 0.003(3)
C21 0.048(6) 0.031(5) 0.032(5) 0.002(4) -0.007(4) 0.013(4)
O4 0.048(4) 0.028(3) 0.041(3) 0.011(3) 0.003(3) 0.014(3)
O5 0.041(4) 0.044(4) 0.058(4) 0.015(3) 0.001(3) 0.006(3)
C22 0.039(5) 0.028(4) 0.033(4) 0.000(4) -0.002(4) 0.010(4)
C23 0.046(5) 0.038(5) 0.045(5) 0.003(4) -0.005(4) 0.013(4)
C24 0.043(6) 0.047(6) 0.046(5) 0.000(4) -0.001(4) 0.007(4)
C25 0.050(6) 0.031(5) 0.042(5) 0.008(4) -0.003(4) 0.010(4)
N1 0.071(6) 0.039(5) 0.064(6) 0.008(4) -0.002(5) 0.019(5)
O6 0.075(5) 0.053(4) 0.077(5) 0.021(4) 0.011(4) 0.007(4)
O7 0.096(7) 0.061(5) 0.124(7) 0.033(5) 0.030(5) 0.040(5)
C26 0.051(6) 0.046(6) 0.035(5) 0.006(4) -0.006(4) 0.012(5)
C27 0.043(5) 0.041(5) 0.039(5) 0.009(4) 0.000(4) 0.009(4)
C28 0.038(5) 0.028(5) 0.046(5) 0.008(4) 0.002(4) 0.001(4)
C29 0.034(5) 0.024(5) 0.059(6) -0.007(4) -0.002(4) 0.008(4)
O8 0.040(3) 0.027(3) 0.042(3) 0.000(2) 0.003(3) 0.007(2)
C30 0.040(6) 0.026(5) 0.043(5) 0.001(4) -0.005(4) 0.004(4)
O9 0.039(4) 0.036(3) 0.077(4) 0.008(3) 0.012(3) 0.003(3)
C31 0.039(5) 0.032(5) 0.040(5) -0.002(4) -0.002(4) 0.007(4)
C32 0.037(5) 0.030(5) 0.043(5) 0.005(4) -0.001(4) -0.010(4)
C33 0.040(5) 0.035(5) 0.035(5) 0.005(4) 0.003(4) 0.010(4)
C34 0.038(5) 0.031(5) 0.045(5) 0.003(4) -0.004(4) 0.016(4)
N2 0.055(6) 0.043(5) 0.047(5) 0.001(4) -0.010(4) 0.013(4)
O10 0.048(4) 0.055(4) 0.071(5) 0.009(3) 0.002(3) 0.019(3)
O11 0.061(4) 0.033(4) 0.083(5) 0.008(3) -0.003(4) 0.013(3)
C35 0.041(6) 0.025(5) 0.068(6) 0.003(4) 0.002(5) 0.006(4)
C36 0.037(5) 0.031(5) 0.069(6) 0.014(4) 0.002(4) 0.001(4)
C37 0.032(5) 0.038(5) 0.035(5) 0.001(4) -0.003(4) -0.009(4)
C38 0.032(5) 0.030(5) 0.044(5) 0.000(4) -0.004(4) 0.002(4)
C39 0.039(5) 0.024(4) 0.053(5) -0.002(4) -0.004(4) 0.011(4)
O12 0.046(4) 0.034(3) 0.040(3) -0.008(3) -0.008(3) 0.003(3)
C40 0.047(5) 0.031(5) 0.046(5) -0.004(4) -0.002(4) 0.004(4)
C41 0.043(5) 0.028(5) 0.035(5) -0.005(4) 0.000(4) -0.003(4)
C42 0.041(5) 0.027(5) 0.047(5) 0.001(4) -0.009(4) -0.003(4)
C43 0.045(6) 0.049(6) 0.035(5) 0.005(4) -0.003(4) 0.000(5)
C44 0.046(6) 0.046(6) 0.038(5) 0.003(4) 0.004(4) 0.009(5)
O13 0.058(4) 0.048(4) 0.061(4) 0.009(3) 0.003(3) 0.029(3)
C45 0.075(8) 0.042(6) 0.081(8) 0.022(5) 0.023(6) 0.030(5)
C46 0.044(6) 0.034(5) 0.048(6) 0.000(4) 0.004(4) 0.012(4)
C47 0.045(6) 0.039(6) 0.040(5) -0.001(4) -0.001(4) 0.002(4)

loop_
_atom_type_symbol
_atom_type_description
_atom_type_scat_dispersion_real
_atom_type_scat_dispersion_imag
_atom_type_scat_source
C C 0.0181 0.0000 'International Tables Vol C Tables 4.2.6.8 and 6.1.1.4'
H H 0.0000 0.0000 'International Tables Vol C Tables 4.2.6.8 and 6.1.1.4'
N N 0.0311 0.0000 'International Tables Vol C Tables 4.2.6.8 and 6.1.1.4'
O O 0.0492 0.0000 'International Tables Vol C Tables 4.2.6.8 and 6.1.1.4'

loop_
_geom_angle_atom_site_label_1
_geom_angle_atom_site_label_2
_geom_angle_atom_site_label_3
_geom_angle
_geom_angle_site_symmetry_1
_geom_angle_site_symmetry_3
_geom_angle_publ_flag
C3 C1 C9 122.7(8) . . ?
C3 C1 C2 122.6(8) . . ?
C9 C1 C2 114.7(7) . . ?
C1 C2 H21 109.5 . . ?
C1 C2 H22 109.5 . . ?
H21 C2 H22 109.5 . . ?
C1 C2 H23 109.5 . . ?
H21 C2 H23 109.5 . . ?
H22 C2 H23 109.5 . . ?
C1 C3 C4 124.3(8) . . ?
C1 C3 H3 117.9 . . ?
C4 C3 H3 117.9 . . ?
O1 C4 C3 110.0(7) . . ?
O1 C4 C7 107.2(7) . . ?
C3 C4 C7 112.7(7) . . ?
O1 C4 H4 109.0 . . ?
C3 C4 H4 109.0 . . ?
C7 C4 H4 109.0 . . ?
C5 O1 C4 114.6(7) . . ?
O2 C5 O1 112.1(7) . . ?
O2 C5 H51 109.2 . . ?
O1 C5 H51 109.2 . . ?
O2 C5 H52 109.2 . . ?
O1 C5 H52 109.2 . . ?
H51 C5 H52 107.9 . . ?
C5 O2 C6 113.6(7) . . ?
O2 C6 H61 109.5 . . ?
O2 C6 H62 109.5 . . ?
H61 C6 H62 109.5 . . ?
O2 C6 H63 109.5 . . ?
H61 C6 H63 109.5 . . ?
H62 C6 H63 109.5 . . ?
C8 C7 C4 113.8(7) . . ?
C8 C7 C10 109.5(7) . . ?
C4 C7 C10 109.1(6) . . ?
C8 C7 H7 108.1 . . ?
C4 C7 H7 108.1 . . ?
C10 C7 H7 108.1 . . ?
C7 C8 C9 112.0(7) . . ?
C7 C8 C13 110.1(6) . . ?
C9 C8 C13 113.2(6) . . ?
C7 C8 H8 107.1 . . ?
C9 C8 H8 107.1 . . ?
C13 C8 H8 107.1 . . ?
C1 C9 C8 114.4(7) . . ?
C1 C9 H91 108.6 . . ?
C8 C9 H91 108.7 . . ?
C1 C9 H92 108.7 . . ?
C8 C9 H92 108.7 . . ?
H91 C9 H92 107.6 . . ?
C11 C10 C7 114.8(6) . . ?
C11 C10 H101 108.6 . . ?
C7 C10 H101 108.6 . . ?
C11 C10 H102 108.6 . . ?
C7 C10 H102 108.6 . . ?
H101 C10 H102 107.5 . . ?
O4 C11 C10 104.8(6) . . ?
O4 C11 C12 105.3(6) . . ?
C10 C11 C12 114.8(7) . . ?
O4 C11 H11 110.6 . . ?
C10 C11 H11 110.6 . . ?
C12 C11 H11 110.6 . . ?
C20 C12 C11 115.9(6) . . ?
C20 C12 C13 111.3(6) . . ?
C11 C12 C13 109.1(6) . . ?
C20 C12 H12 106.7 . . ?
C11 C12 H12 106.7 . . ?
C13 C12 H12 106.7 . . ?
C15 C13 C14 110.9(6) . . ?
C15 C13 C8 108.3(6) . . ?
C14 C13 C8 110.8(6) . . ?
C15 C13 C12 106.2(6) . . ?
C14 C13 C12 110.3(6) . . ?
C8 C13 C12 110.2(6) . . ?
C13 C14 H141 109.5 . . ?
C13 C14 H142 109.5 . . ?
H141 C14 H142 109.5 . . ?
C13 C14 H143 109.5 . . ?
H141 C14 H143 109.5 . . ?
H142 C14 H143 109.5 . . ?
C13 C15 C16 114.4(6) . . ?
C13 C15 H151 108.7 . . ?
C16 C15 H151 108.7 . . ?
C13 C15 H152 108.7 . . ?
C16 C15 H152 108.7 . . ?
H151 C15 H152 107.6 . . ?
C19 C16 C17 112.9(6) . . ?
C19 C16 C15 114.3(6) . . ?
C17 C16 C15 109.0(6) . . ?
C19 C16 H16 106.7 . . ?
C17 C16 H16 106.7 . . ?
C15 C16 H16 106.7 . . ?
O3 C17 C18 120.3(7) . . ?
O3 C17 C16 121.4(7) . . ?
C18 C17 C16 118.3(7) . . ?
C17 C18 H181 109.5 . . ?
C17 C18 H182 109.5 . . ?
H181 C18 H182 109.5 . . ?
C17 C18 H183 109.5 . . ?
H181 C18 H183 109.5 . . ?
H182 C18 H183 109.5 . . ?
C20 C19 C16 122.9(7) . . ?
C20 C19 C37 123.7(7) . . ?
C16 C19 C37 113.3(7) . . ?
C19 C20 C28 119.3(7) . . ?
C19 C20 C12 121.2(7) . . ?
C28 C20 C12 119.3(6) . . ?
O5 C21 O4 123.1(7) . . ?
O5 C21 C22 124.2(7) . . ?
O4 C21 C22 112.7(7) . . ?
C21 O4 C11 117.9(6) . . ?
C23 C22 C27 120.9(7) . . ?
C23 C22 C21 118.0(7) . . ?
C27 C22 C21 121.1(7) . . ?
C22 C23 C24 119.8(8) . . ?
C22 C23 H231 120.1 . . ?
C24 C23 H231 120.1 . . ?
C25 C24 C23 118.7(8) . . ?
C25 C24 H24 120.6 . . ?
C23 C24 H24 120.6 . . ?
C24 C25 C26 122.9(7) . . ?
C24 C25 N1 119.3(8) . . ?
C26 C25 N1 117.7(8) . . ?
O7 N1 O6 123.3(8) . . ?
O7 N1 C25 117.6(9) . . ?
O6 N1 C25 119.1(8) . . ?
C25 C26 C27 118.5(8) . . ?
C25 C26 H26 120.7 . . ?
C27 C26 H26 120.7 . . ?
C26 C27 C22 119.1(8) . . ?
C26 C27 H27 120.4 . . ?
C22 C27 H27 120.4 . . ?
C20 C28 C29 110.8(6) . . ?
C20 C28 H281 109.5 . . ?
C29 C28 H281 109.5 . . ?
C20 C28 H282 109.5 . . ?
C29 C28 H282 109.5 . . ?
H281 C28 H282 108.1 . . ?
O8 C29 C28 107.4(6) . . ?
O8 C29 H291 110.2 . . ?
C28 C29 H291 110.2 . . ?
O8 C29 H292 110.2 . . ?
C28 C29 H292 110.2 . . ?
H291 C29 H292 108.5 . . ?
C30 O8 C29 114.8(6) . . ?
O9 C30 O8 122.0(7) . . ?
O9 C30 C31 123.9(7) . . ?
O8 C30 C31 114.1(7) . . ?
C36 C31 C32 119.8(7) . . ?
C36 C31 C30 116.5(7) . . ?
C32 C31 C30 123.7(7) . . ?
C33 C32 C31 120.8(7) . . ?
C33 C32 H32 119.6 . . ?
C31 C32 H32 119.6 . . ?
C34 C33 C32 116.6(7) . . ?
C34 C33 H33 121.7 . . ?
C32 C33 H33 121.7 . . ?
C35 C34 C33 124.8(7) . . ?
C35 C34 N2 116.8(8) . . ?
C33 C34 N2 118.3(8) . . ?
O11 N2 O10 123.3(7) . . ?
O11 N2 C34 118.6(8) . . ?
O10 N2 C34 118.1(8) . . ?
C34 C35 C36 117.0(8) . . ?
C34 C35 H35 121.5 . . ?
C36 C35 H35 121.5 . . ?
C35 C36 C31 120.9(8) . . ?
C35 C36 H36 119.5 . . ?
C31 C36 H36 119.5 . . ?
C19 C37 C38 111.5(7) . . ?
C19 C37 H371 109.3 . . ?
C38 C37 H371 109.3 . . ?
C19 C37 H372 109.3 . . ?
C38 C37 H372 109.3 . . ?
H371 C37 H372 108.0 . . ?
C39 C38 C37 112.1(7) . . ?
C39 C38 H381 109.2 . . ?
C37 C38 H381 109.2 . . ?
C39 C38 H382 109.2 . . ?
C37 C38 H382 109.2 . . ?
H381 C38 H382 107.9 . . ?
O12 C39 C38 107.7(6) . . ?
O12 C39 H391 110.2 . . ?
C38 C39 H391 110.2 . . ?
O12 C39 H392 110.2 . . ?
C38 C39 H392 110.2 . . ?
H391 C39 H392 108.5 . . ?
C40 O12 C39 111.8(6) . . ?
O12 C40 C41 109.1(6) . . ?
O12 C40 H401 109.9 . . ?
C41 C40 H401 109.9 . . ?
O12 C40 H402 109.9 . . ?
C41 C40 H402 109.9 . . ?
H401 C40 H402 108.3 . . ?
C47 C41 C42 117.9(8) . . ?
C47 C41 C40 122.2(8) . . ?
C42 C41 C40 119.9(7) . . ?
C43 C42 C41 120.2(8) . . ?
C43 C42 H42 119.9 . . ?
C41 C42 H42 119.9 . . ?
C42 C43 C44 120.9(8) . . ?
C42 C43 H43 119.6 . . ?
C44 C43 H43 119.6 . . ?
O13 C44 C46 124.4(8) . . ?
O13 C44 C43 115.9(8) . . ?
C46 C44 C43 119.7(8) . . ?
C44 O13 C45 116.9(8) . . ?
O13 C45 H451 109.5 . . ?
O13 C45 H452 109.5 . . ?
H451 C45 H452 109.5 . . ?
O13 C45 H453 109.5 . . ?
H451 C45 H453 109.5 . . ?
H452 C45 H453 109.5 . . ?
C44 C46 C47 119.3(8) . . ?
C44 C46 H46 120.4 . . ?
C47 C46 H46 120.4 . . ?
C41 C47 C46 122.1(9) . . ?
C41 C47 H47 119.0 . . ?
C46 C47 H47 119.0 . . ?

loop_
_geom_bond_atom_site_label_1
_geom_bond_atom_site_label_2
_geom_bond_distance
_geom_bond_site_symmetry_2
_geom_bond_publ_flag
C1 C3 1.328(11) . ?
C1 C9 1.500(11) . ?
C1 C2 1.498(11) . ?
C2 H21 0.9800 . ?
C2 H22 0.9800 . ?
C2 H23 0.9800 . ?
C3 C4 1.511(12) . ?
C3 H3 0.9500 . ?
C4 O1 1.458(10) . ?
C4 C7 1.527(11) . ?
C4 H4 1.0000 . ?
O1 C5 1.418(9) . ?
C5 O2 1.407(10) . ?
C5 H51 0.9900 . ?
C5 H52 0.9900 . ?
O2 C6 1.440(10) . ?
C6 H61 0.9800 . ?
C6 H62 0.9800 . ?
C6 H63 0.9800 . ?
C7 C8 1.523(10) . ?
C7 C10 1.535(11) . ?
C7 H7 1.0000 . ?
C8 C9 1.534(10) . ?
C8 C13 1.552(10) . ?
C8 H8 1.0000 . ?
C9 H91 0.9900 . ?
C9 H92 0.9900 . ?
C10 C11 1.506(10) . ?
C10 H101 0.9900 . ?
C10 H102 0.9900 . ?
C11 O4 1.484(9) . ?
C11 C12 1.537(10) . ?
C11 H11 1.0000 . ?
C12 C20 1.527(10) . ?
C12 C13 1.555(10) . ?
C12 H12 1.0000 . ?
C13 C15 1.550(10) . ?
C13 C14 1.552(10) . ?
C14 H141 0.9800 . ?
C14 H142 0.9800 . ?
C14 H143 0.9800 . ?
C15 C16 1.551(10) . ?
C15 H151 0.9900 . ?
C15 H152 0.9900 . ?
C16 C19 1.506(10) . ?
C16 C17 1.526(10) . ?
C16 H16 1.0000 . ?
C17 O3 1.255(9) . ?
C17 C18 1.487(10) . ?
C18 H181 0.9800 . ?
C18 H182 0.9800 . ?
C18 H183 0.9800 . ?
C19 C20 1.363(10) . ?
C19 C37 1.526(10) . ?
C20 C28 1.506(10) . ?
C21 O5 1.228(10) . ?
C21 O4 1.349(9) . ?
C21 C22 1.471(10) . ?
C22 C23 1.373(11) . ?
C22 C27 1.415(11) . ?
C23 C24 1.407(11) . ?
C23 H231 0.9500 . ?
C24 C25 1.369(12) . ?
C24 H24 0.9500 . ?
C25 C26 1.385(11) . ?
C25 N1 1.471(10) . ?
N1 O7 1.222(10) . ?
N1 O6 1.228(10) . ?
C26 C27 1.396(11) . ?
C26 H26 0.9500 . ?
C27 H27 0.9500 . ?
C28 C29 1.526(10) . ?
C28 H281 0.9900 . ?
C28 H282 0.9900 . ?
C29 O8 1.465(8) . ?
C29 H291 0.9900 . ?
C29 H292 0.9900 . ?
O8 C30 1.345(9) . ?
C30 O9 1.210(9) . ?
C30 C31 1.474(11) . ?
C31 C36 1.392(11) . ?
C31 C32 1.393(12) . ?
C32 C33 1.388(11) . ?
C32 H32 0.9500 . ?
C33 C34 1.388(11) . ?
C33 H33 0.9500 . ?
C34 C35 1.372(12) . ?
C34 N2 1.471(10) . ?
N2 O11 1.232(9) . ?
N2 O10 1.253(9) . ?
C35 C36 1.383(11) . ?
C35 H35 0.9500 . ?
C36 H36 0.9500 . ?
C37 C38 1.537(11) . ?
C37 H371 0.9900 . ?
C37 H372 0.9900 . ?
C38 C39 1.514(11) . ?
C38 H381 0.9900 . ?
C38 H382 0.9900 . ?
C39 O12 1.435(8) . ?
C39 H391 0.9900 . ?
C39 H392 0.9900 . ?
O12 C40 1.431(9) . ?
C40 C41 1.505(11) . ?
C40 H401 0.9900 . ?
C40 H402 0.9900 . ?
C41 C47 1.384(11) . ?
C41 C42 1.412(12) . ?
C42 C43 1.381(11) . ?
C42 H42 0.9500 . ?
C43 C44 1.392(12) . ?
C43 H43 0.9500 . ?
C44 O13 1.372(10) . ?
C44 C46 1.383(13) . ?
O13 C45 1.421(10) . ?
C45 H451 0.9800 . ?
C45 H452 0.9800 . ?
C45 H453 0.9800 . ?
C46 C47 1.394(11) . ?
C46 H46 0.9500 . ?
C47 H47 0.9500 . ?

loop_
_geom_torsion_atom_site_label_1
_geom_torsion_atom_site_label_2
_geom_torsion_atom_site_label_3
_geom_torsion_atom_site_label_4
_geom_torsion
_geom_torsion_site_symmetry_1
_geom_torsion_site_symmetry_2
_geom_torsion_site_symmetry_3
_geom_torsion_site_symmetry_4
_geom_torsion_publ_flag
C9 C1 C3 C4 0.8(13) . . . . ?
C2 C1 C3 C4 180.0(8) . . . . ?
C1 C3 C4 O1 131.9(9) . . . . ?
C1 C3 C4 C7 12.4(12) . . . . ?
C3 C4 O1 C5 100.0(8) . . . . ?
C7 C4 O1 C5 -137.2(7) . . . . ?
C4 O1 C5 O2 -68.9(10) . . . . ?
O1 C5 O2 C6 -71.4(10) . . . . ?
O1 C4 C7 C8 -160.2(7) . . . . ?
C3 C4 C7 C8 -39.1(10) . . . . ?
O1 C4 C7 C10 77.2(8) . . . . ?
C3 C4 C7 C10 -161.7(7) . . . . ?
C4 C7 C8 C9 52.8(9) . . . . ?
C10 C7 C8 C9 175.1(6) . . . . ?
C4 C7 C8 C13 179.7(6) . . . . ?
C10 C7 C8 C13 -58.0(8) . . . . ?
C3 C1 C9 C8 12.8(12) . . . . ?
C2 C1 C9 C8 -166.4(7) . . . . ?
C7 C8 C9 C1 -38.7(10) . . . . ?
C13 C8 C9 C1 -163.9(7) . . . . ?
C8 C7 C10 C11 50.9(10) . . . . ?
C4 C7 C10 C11 176.1(7) . . . . ?
C7 C10 C11 O4 -162.9(7) . . . . ?
C7 C10 C11 C12 -48.0(10) . . . . ?
O4 C11 C12 C20 -69.2(8) . . . . ?
C10 C11 C12 C20 176.1(6) . . . . ?
O4 C11 C12 C13 164.2(6) . . . . ?
C10 C11 C12 C13 49.6(9) . . . . ?
C7 C8 C13 C15 178.7(7) . . . . ?
C9 C8 C13 C15 -55.1(9) . . . . ?
C7 C8 C13 C14 -59.4(8) . . . . ?
C9 C8 C13 C14 66.8(8) . . . . ?
C7 C8 C13 C12 63.0(8) . . . . ?
C9 C8 C13 C12 -170.8(7) . . . . ?
C20 C12 C13 C15 57.2(8) . . . . ?
C11 C12 C13 C15 -173.7(6) . . . . ?
C20 C12 C13 C14 -63.0(8) . . . . ?
C11 C12 C13 C14 66.1(8) . . . . ?
C20 C12 C13 C8 174.3(6) . . . . ?
C11 C12 C13 C8 -56.6(8) . . . . ?
C14 C13 C15 C16 62.3(8) . . . . ?
C8 C13 C15 C16 -175.9(6) . . . . ?
C12 C13 C15 C16 -57.5(8) . . . . ?
C13 C15 C16 C19 32.0(9) . . . . ?
C13 C15 C16 C17 -95.4(8) . . . . ?
C19 C16 C17 O3 -22.8(11) . . . . ?
C15 C16 C17 O3 105.4(8) . . . . ?
C19 C16 C17 C18 156.0(7) . . . . ?
C15 C16 C17 C18 -75.8(9) . . . . ?
C17 C16 C19 C20 120.5(8) . . . . ?
C15 C16 C19 C20 -4.9(10) . . . . ?
C17 C16 C19 C37 -62.5(9) . . . . ?
C15 C16 C19 C37 172.1(6) . . . . ?
C16 C19 C20 C28 -179.0(7) . . . . ?
C37 C19 C20 C28 4.3(11) . . . . ?
C16 C19 C20 C12 6.7(11) . . . . ?
C37 C19 C20 C12 -170.1(7) . . . . ?
C11 C12 C20 C19 -159.8(7) . . . . ?
C13 C12 C20 C19 -34.4(10) . . . . ?
C11 C12 C20 C28 25.9(10) . . . . ?
C13 C12 C20 C28 151.3(7) . . . . ?
O5 C21 O4 C11 -5.0(11) . . . . ?
C22 C21 O4 C11 174.5(6) . . . . ?
C10 C11 O4 C21 -85.3(8) . . . . ?
C12 C11 O4 C21 153.2(6) . . . . ?
O5 C21 C22 C23 -12.4(12) . . . . ?
O4 C21 C22 C23 168.1(7) . . . . ?
O5 C21 C22 C27 167.2(8) . . . . ?
O4 C21 C22 C27 -12.3(10) . . . . ?
C27 C22 C23 C24 -1.6(12) . . . . ?
C21 C22 C23 C24 178.0(7) . . . . ?
C22 C23 C24 C25 -0.9(12) . . . . ?
C23 C24 C25 C26 1.8(13) . . . . ?
C23 C24 C25 N1 -177.4(7) . . . . ?
C24 C25 N1 O7 -15.3(13) . . . . ?
C26 C25 N1 O7 165.5(9) . . . . ?
C24 C25 N1 O6 166.4(9) . . . . ?
C26 C25 N1 O6 -12.8(12) . . . . ?
C24 C25 C26 C27 -0.2(13) . . . . ?
N1 C25 C26 C27 179.0(7) . . . . ?
C25 C26 C27 C22 -2.3(12) . . . . ?
C23 C22 C27 C26 3.2(12) . . . . ?
C21 C22 C27 C26 -176.4(7) . . . . ?
C19 C20 C28 C29 -87.0(9) . . . . ?
C12 C20 C28 C29 87.4(9) . . . . ?
C20 C28 C29 O8 -166.1(6) . . . . ?
C28 C29 O8 C30 179.9(7) . . . . ?
C29 O8 C30 O9 2.5(11) . . . . ?
C29 O8 C30 C31 -175.5(6) . . . . ?
O9 C30 C31 C36 0.0(12) . . . . ?
O8 C30 C31 C36 177.9(7) . . . . ?
O9 C30 C31 C32 -177.0(8) . . . . ?
O8 C30 C31 C32 1.0(11) . . . . ?
C36 C31 C32 C33 2.8(12) . . . . ?
C30 C31 C32 C33 179.6(7) . . . . ?
C31 C32 C33 C34 -2.4(11) . . . . ?
C32 C33 C34 C35 1.6(13) . . . . ?
C32 C33 C34 N2 179.1(7) . . . . ?
C35 C34 N2 O11 3.9(11) . . . . ?
C33 C34 N2 O11 -173.9(8) . . . . ?
C35 C34 N2 O10 -175.5(8) . . . . ?
C33 C34 N2 O10 6.8(11) . . . . ?
C33 C34 C35 C36 -1.0(13) . . . . ?
N2 C34 C35 C36 -178.6(7) . . . . ?
C34 C35 C36 C31 1.2(13) . . . . ?
C32 C31 C36 C35 -2.2(13) . . . . ?
C30 C31 C36 C35 -179.2(8) . . . . ?
C20 C19 C37 C38 106.7(9) . . . . ?
C16 C19 C37 C38 -70.3(8) . . . . ?
C19 C37 C38 C39 -162.9(7) . . . . ?
C37 C38 C39 O12 67.6(8) . . . . ?
C38 C39 O12 C40 -175.0(7) . . . . ?
C39 O12 C40 C41 -176.6(6) . . . . ?
O12 C40 C41 C47 129.0(8) . . . . ?
O12 C40 C41 C42 -53.5(10) . . . . ?
C47 C41 C42 C43 -0.6(12) . . . . ?
C40 C41 C42 C43 -178.2(7) . . . . ?
C41 C42 C43 C44 0.1(12) . . . . ?
C42 C43 C44 O13 179.0(7) . . . . ?
C42 C43 C44 C46 0.5(13) . . . . ?
C46 C44 O13 C45 -4.0(12) . . . . ?
C43 C44 O13 C45 177.6(8) . . . . ?
O13 C44 C46 C47 -179.0(7) . . . . ?
C43 C44 C46 C47 -0.6(13) . . . . ?
C42 C41 C47 C46 0.5(12) . . . . ?
C40 C41 C47 C46 178.1(8) . . . . ?
C44 C46 C47 C41 0.1(13) . . . . ?

loop_
_cod_related_entry_id
_cod_related_entry_database
_cod_related_entry_code
1 ChemSpider 20563729
